data_2104389
loop_
_publ_author_name
'Roussel, Pascal'
'Labidi, Olfa'
'Huve, Marielle'
'Drache, Michel'
'Wignacourt, Jean-Pierre'
'Petricek, Vaclav'

_publ_section_title
;
 The incommensurately modulated crystal structure of \b-Pb~2~BiVO~6~:
 interpretation of the phase transition \a \\rightarrow \b \\rightarrow
 \d and conduction properties of related materials
;
_journal_coeditor_code BP5019
_journal_issue 4
_journal_name_full 'Acta Crystallographica Section B'
_journal_page_first 416
_journal_page_last 425
_journal_paper_doi 10.1107/S0108768109020898
_journal_volume 65
_journal_year 2009
_chemical_formula_sum 'Bi O6 Pb2 V'
_chemical_formula_weight 770.3
_chemical_name_systematic ' ?'
_space_group_ssg_name_IT 'P 21/m (0 \b 0) s 0'
_symmetry_cell_setting monoclinic
_symmetry_space_group_name_Hall '-P 2yb'
_symmetry_space_group_name_H-M 'P 1 21/m 1'
_cell_angle_alpha 90
_cell_angle_beta 101.5657
_cell_angle_gamma 90
_cell_formula_units_Z 4
_cell_length_a 15.0501(5)
_cell_length_b 5.9011(3)
_cell_length_c 7.5322(5)
_cell_measurement_temperature 298
_cell_modulation_dimension 1
_cell_volume 655.37(6)
_computing_cell_refinement 'KM4B8 (Kuma Diffraction Ltd., 1996)'
_computing_data_collection 'KM4B8 (Kuma Diffraction Ltd., 1996)'
_computing_data_reduction 'Jana2000 (Petricek & Dusek, 2000)'
_computing_molecular_graphics 'Diamond (Brandenburg, 1999)'
_computing_publication_material 'Jana2006 (Petricek, Dusek & Palatinus, 2006)'
_computing_structure_refinement 'Jana2006 (Petricek, Dusek & Palatinus, 2006)'
_computing_structure_solution 'SIR97 (Altomare et al., 1997)'
_diffrn_ambient_temperature 293
_diffrn_measured_fraction_theta_full 0.98
_diffrn_measurement_device 'four-cycle diffractometer'
_diffrn_measurement_device_type 'Bruker CCD'
_diffrn_measurement_method \w-scans
_diffrn_radiation_monochromator graphite
_diffrn_radiation_source 'X-ray tube'
_diffrn_radiation_type 'Mo K\a'
_diffrn_radiation_wavelength 0.71073
_diffrn_reflns_av_R_equivalents 0.1518
_diffrn_reflns_av_sigmaI/netI 0.3106
_diffrn_reflns_limit_h_max 27
_diffrn_reflns_limit_h_min -25
_diffrn_reflns_limit_index_m_1_max 2
_diffrn_reflns_limit_index_m_1_min -2
_diffrn_reflns_limit_k_max 11
_diffrn_reflns_limit_k_min -11
_diffrn_reflns_limit_l_max 13
_diffrn_reflns_limit_l_min -13
_diffrn_reflns_number 110335
_diffrn_reflns_theta_full 23.56
_diffrn_reflns_theta_max 40.31
_diffrn_reflns_theta_min 1.38
_exptl_absorpt_coefficient_mu 81.173
_exptl_absorpt_correction_T_max 1
_exptl_absorpt_correction_T_min 0.3005
_exptl_absorpt_correction_type analytical
_exptl_absorpt_process_details 'Sadabs (Sheldrick 2004)'
_exptl_crystal_colour black
_exptl_crystal_density_diffrn 7.8044
_exptl_crystal_description Platelet
_exptl_crystal_F_000 1272
_exptl_crystal_size_max 0.210
_exptl_crystal_size_mid 0.120
_exptl_crystal_size_min 0.05
_refine_diff_density_max 3.44
_refine_diff_density_min -6.04
_refine_ls_extinction_method none
_refine_ls_goodness_of_fit_ref 1.07
_refine_ls_number_constraints 1
_refine_ls_number_parameters 189
_refine_ls_number_reflns 4097
_refine_ls_number_restraints 0
_refine_ls_R_factor_all 0.0362
_refine_ls_R_factor_gt 0.0362
_refine_ls_shift/su_max 0.0000
_refine_ls_shift/su_mean 0.0000
_refine_ls_structure_factor_coef F
_refine_ls_weighting_details w=1/(\s^2^(F)+0.0001F^2^)
_refine_ls_weighting_scheme sigma
_refine_ls_wR_factor_gt 0.0321
_refine_ls_wR_factor_ref 0.0321
_reflns_number_gt 4097
_reflns_number_total 24247
_reflns_threshold_expression I>3\s(I)
_cod_data_source_file bp5019.cif
_cod_data_source_block I
_cod_original_formula_sum 'Bi1 O6 Pb2 V1'
_cod_database_code 2104389

loop_
_space_group_symop_ssg_id
_space_group_symop_ssg_operation_algebraic
1 x1,x2,x3,x4
2 -x1,x2+1/2,-x3,x4+1/2
3 -x1,-x2,-x3,-x4
4 x1,-x2+1/2,x3,-x4+1/2

loop_
_atom_site_type_symbol
_atom_site_label
_atom_site_fract_x
_atom_site_fract_y
_atom_site_fract_z
_atom_site_U_iso_or_equiv
_atom_site_adp_type
_atom_site_calc_flag
_atom_site_refinement_flags
_atom_site_occupancy
_atom_site_disorder_assembly
_atom_site_disorder_group
Bi Bi1 0.80070(4) 0.25 0.42521(7) 0.02056(19) Uani d . 1 . .
Bi Bi2 0.71083(4) 0.75 0.64948(8) 0.01813(19) Uani d . 1 . .
Pb Pb1 0.95280(4) 0.75 0.70209(9) 0.0196(2) Uani d . 1 . .
Pb Pb2 0.55636(4) 0.25 0.37273(8) 0.01834(19) Uani d . 1 . .
Pb Pb3 0.84761(5) 0.25 0.91902(8) 0.0207(2) Uani d . 1 . .
Pb Pb4 0.64789(4) 0.75 0.15756(8) 0.0254(2) Uani d . 1 . .
O O1 0.6787(4) 0.5092(13) 0.4078(8) 0.025(3) Uani d . 1 . .
O O2 0.8346(4) 0.9943(14) 0.6793(9) 0.026(3) Uani d . 1 . .
V V1a 0.59555(16) 0.2348(10) 0.8701(3) 0.0171(9) Uani d . 0.5 . .
O O11a 0.5883(7) 0.233(4) 1.0878(16) 0.031(4) Uiso d . 0.5 . .
O O12a 0.6925(9) 0.340(3) 0.8386(19) 0.048(5) Uiso d . 0.5 . .
O O13a 0.5895(11) -0.017(3) 0.778(2) 0.041(5) Uiso d . 0.5 . .
O O14a 0.5093(9) 0.381(3) 0.7476(18) 0.035(4) Uiso d . 0.5 . .
V V2a 0.1185(4) 0.25 0.8139(8) 0.0197(13) Uani d . 0.5 . .
O O21a 0.0348(13) 0.25 0.928(3) 0.051(4) Uiso d . 0.5 . .
O O22a 0.0827(13) 0.25 0.595(2) 0.059(5) Uiso d . 0.5 . .
O O23a 0.1894(7) 0.4721(14) 0.8728(19) 0.041(3) Uiso d . 0.5 . .
V V2b 0.1004(4) 0.25 0.7768(8) 0.0197(13) Uani d . 0.5 . .
O O21b 0.0455(13) 0.25 0.947(3) 0.051(4) Uiso d . 0.5 . .
O O22b 0.2104(11) 0.25 0.844(3) 0.059(5) Uiso d . 0.5 . .
O O23b 0.0695(9) 0.0279(14) 0.6357(15) 0.041(3) Uiso d . 0.5 . .

loop_
_atom_site_aniso_label
_atom_site_aniso_U_11
_atom_site_aniso_U_22
_atom_site_aniso_U_33
_atom_site_aniso_U_12
_atom_site_aniso_U_13
_atom_site_aniso_U_23
_atom_site_aniso_type_symbol
Bi1 0.0194(3) 0.0219(3) 0.0200(3) 0 0.0029(2) 0 Bi
Bi2 0.0166(3) 0.0161(3) 0.0215(3) 0 0.0032(2) 0 Bi
Pb1 0.0152(3) 0.0216(4) 0.0214(3) 0 0.0021(2) 0 Pb
Pb2 0.0168(3) 0.0201(3) 0.0179(3) 0 0.0030(2) 0 Pb
Pb3 0.0245(4) 0.0198(3) 0.0169(3) 0 0.0019(3) 0 Pb
Pb4 0.0235(3) 0.0310(4) 0.0209(3) 0 0.0023(2) 0 Pb
O1 0.028(4) 0.017(4) 0.028(5) -0.004(4) -0.001(3) -0.003(4) O
O2 0.026(4) 0.027(4) 0.024(5) -0.004(3) 0.001(3) -0.002(4) O
V1a 0.0165(13) 0.0183(18) 0.0167(16) -0.0011(16) 0.0043(11) 0.0015(18) V
V2a 0.027(2) 0.0155(15) 0.017(2) 0 0.0071(17) 0 V
V2b 0.017(2) 0.0155(15) 0.027(2) 0 0.0073(17) 0 V

loop_
_atom_site_displace_Fourier_atom_site_label
_atom_site_displace_Fourier_axis
_atom_site_displace_Fourier_wave_vector_seq_id
_atom_site_displace_Fourier_param_cos
_atom_site_displace_Fourier_param_sin
Bi1 x 1 0 0.00481(8)
Bi1 y 1 0.0126(2) 0
Bi1 z 1 0 0.00519(16)
Bi2 x 1 0 0.00413(8)
Bi2 y 1 0.01946(18) 0
Bi2 z 1 0 0.00345(16)
Pb1 x 1 0 0.00458(8)
Pb1 y 1 -0.04752(18) 0
Pb1 z 1 0 0.01444(16)
Pb2 x 1 0 0.00244(7)
Pb2 y 1 0.03212(17) 0
Pb2 z 1 0 -0.01358(14)
Pb3 x 1 0 0.01381(7)
Pb3 y 1 -0.03633(17) 0
Pb3 z 1 0 0.00421(15)
Pb4 x 1 0 0.00532(8)
Pb4 y 1 0.03296(18) 0
Pb4 z 1 0 -0.00411(16)
O1 x 1 0.0060(8) 0.0053(8)
O1 y 1 0.0503(17) -0.014(2)
O1 z 1 -0.0051(17) 0.0000(16)
O2 x 1 0.0061(8) 0.0094(7)
O2 y 1 -0.0363(17) -0.001(2)
O2 z 1 -0.0222(17) 0.0076(14)
V1a x 1 -0.0002(6) 0.0036(2)
V1a y 1 0.0005(18) 0.0128(17)
V1a z 1 -0.0011(10) -0.0179(4)
O11a x 1 0.0026(12) 0.0016(7)
O11a y 1 0.058(3) -0.009(3)
O11a z 1 0.0007(13) -0.0191(6)
O12a x 1 0.0016(8) 0.0115(5)
O12a y 1 -0.034(3) -0.022(3)
O12a z 1 -0.022(2) -0.0043(15)
O13a x 1 -0.0081(13) -0.0133(9)
O13a y 1 -0.021(2) 0.025(2)
O13a z 1 0.036(2) -0.042(2)
O14a x 1 0.0025(10) 0.0146(7)
O14a y 1 -0.008(3) 0.060(3)
O14a z 1 -0.019(2) -0.0062(17)
V2a x 1 0 0.0036(10)
V2a y 1 0.0189(14) 0
V2a z 1 0 0.005(2)
O21a x 1 0 0.0110(14)
O21a y 1 -0.008(3) 0
O21a z 1 0 0.024(4)
O22a x 1 0 -0.007(2)
O22a y 1 0.086(3) 0
O22a z 1 0 0.008(3)
O23a x 1 0.0069(9) 0.0051(12)
O23a y 1 -0.004(2) 0
O23a z 1 0.0431(19) -0.008(3)
V2b x 1 0 -0.0099(8)
V2b y 1 -0.0024(15) 0
V2b z 1 0 -0.0146(19)
O21b x 1 0 0.0029(16)
O21b y 1 0.029(3) 0
O21b z 1 0 0.005(3)
O22b x 1 0 -0.0084(10)
O22b y 1 -0.029(4) 0
O22b z 1 0 -0.042(4)
O23b x 1 -0.0093(11) -0.0185(14)
O23b y 1 -0.006(3) 0
O23b z 1 0.009(2) -0.010(2)

loop_
_atom_site_displace_special_func_atom_site_label
_atom_site_displace_special_func_sawtooth_ax
_atom_site_displace_special_func_sawtooth_ay
_atom_site_displace_special_func_sawtooth_az
_atom_site_displace_special_func_sawtooth_c
_atom_site_displace_special_func_sawtooth_w
? ? ? ? ? ?

loop_
_atom_site_Fourier_wave_vector_seq_id
_atom_site_Fourier_wave_vector_x
_atom_site_Fourier_wave_vector_z
1 0.00000 0.00000

loop_
_atom_site_occ_Fourier_atom_site_label
_atom_site_occ_Fourier_wave_vector_seq_id
_atom_site_occ_Fourier_param_cos
_atom_site_occ_Fourier_param_sin
? ? ? ?

loop_
_atom_site_occ_special_func_atom_site_label
_atom_site_occ_special_func_crenel_c
_atom_site_occ_special_func_crenel_w
V1a 0.4965 0.5
O11a 0.4965 0.5
O12a 0.4965 0.5
O13a 0.4965 0.5
O14a 0.4965 0.5
V2a 0.75 0.5
O21a 0.75 0.5
O22a 0.75 0.5
O23a 0.75 0.5
V2b 0.25 0.5
O21b 0.25 0.5
O22b 0.25 0.5
O23b 0.25 0.5

loop_
_atom_site_U_Fourier_atom_site_label
_atom_site_U_Fourier_tens_elem
_atom_site_U_Fourier_wave_vector_seq_id
_atom_site_U_Fourier_param_cos
_atom_site_U_Fourier_param_sin
Bi1 U11 1 0 0.0010(7)
Bi1 U22 1 0 -0.0012(6)
Bi1 U33 1 0 -0.0030(6)
Bi1 U12 1 0.0005(4) 0
Bi1 U13 1 0 -0.0018(5)
Bi1 U23 1 0.0014(4) 0
Bi2 U11 1 0 -0.0032(7)
Bi2 U22 1 0 0.0027(5)
Bi2 U33 1 0 -0.0019(6)
Bi2 U12 1 -0.0018(4) 0
Bi2 U13 1 0 -0.0004(5)
Bi2 U23 1 -0.0032(5) 0
Pb1 U11 1 0 0.0020(6)
Pb1 U22 1 0 -0.0126(7)
Pb1 U33 1 0 -0.0043(6)
Pb1 U12 1 0.0057(4) 0
Pb1 U13 1 0 0.0018(5)
Pb1 U23 1 0.0033(4) 0
Pb2 U11 1 0 0.0002(7)
Pb2 U22 1 0 0.0025(6)
Pb2 U33 1 0 -0.0009(7)
Pb2 U12 1 0.0001(4) 0
Pb2 U13 1 0 0.0005(5)
Pb2 U23 1 0.0022(4) 0
Pb3 U11 1 0 -0.0081(6)
Pb3 U22 1 0 -0.0100(6)
Pb3 U33 1 0 0.0002(6)
Pb3 U12 1 -0.0013(5) 0
Pb3 U13 1 0 -0.0009(5)
Pb3 U23 1 0.0004(4) 0
Pb4 U11 1 0 -0.0011(7)
Pb4 U22 1 0 -0.0181(7)
Pb4 U33 1 0 -0.0009(7)
Pb4 U12 1 0.0048(5) 0
Pb4 U13 1 0 0.0027(5)
Pb4 U23 1 0.0042(5) 0

loop_
_atom_type_symbol
_atom_type_scat_dispersion_real
_atom_type_scat_dispersion_imag
_atom_type_scat_source
Pb -3.394 10.111 'International Tables Vol C tables 4.2.6.8 and 6.1.1.1'
Bi -4.108 10.257 'International Tables Vol C tables 4.2.6.8 and 6.1.1.1'
V 0.301 0.529 'International Tables Vol C tables 4.2.6.8 and 6.1.1.1'
O 0.011 0.006 'International Tables Vol C tables 4.2.6.8 and 6.1.1.1'

loop_
_cell_wave_vector_seq_id
_cell_wave_vector_x
_cell_wave_vector_y
_cell_wave_vector_z
1 0.00000 0.23382 0.00000

loop_
_geom_angle_atom_site_label_1
_geom_angle_atom_site_label_2
_geom_angle_atom_site_label_3
_geom_angle_site_symmetry_1
_geom_angle_site_symmetry_2
_geom_angle_site_symmetry_3
_geom_angle_publ_flag
_geom_angle_max
_geom_angle_min
_geom_angle_av
? ? ? ? ? ? ? ? ? ?

loop_
_geom_bond_atom_site_label_1
_geom_bond_atom_site_label_2
_geom_bond_site_symmetry_1
_geom_bond_site_symmetry_2
_geom_bond_publ_flag
_geom_bond_distance_max
_geom_bond_distance_min
_geom_bond_distance_av
? ? ? ? ? ? ? ?

loop_
_geom_hbond_atom_site_label_D
_geom_hbond_atom_site_label_H
_geom_hbond_atom_site_label_A
_geom_hbond_site_symmetry_D
_geom_hbond_site_symmetry_H
_geom_hbond_site_symmetry_A
_geom_hbond_distance_DH
_geom_hbond_distance_HA
_geom_hbond_distance_DA
_geom_hbond_angle_DHA
_geom_hbond_publ_flag
? ? ? ? ? ? ? ? ? ? ?

loop_
_geom_torsion_atom_site_label_1
_geom_torsion_atom_site_label_2
_geom_torsion_atom_site_label_3
_geom_torsion_atom_site_label_4
_geom_torsion_site_symmetry_1
_geom_torsion_site_symmetry_2
_geom_torsion_site_symmetry_3
_geom_torsion_site_symmetry_4
_geom_torsion
_geom_torsion_publ_flag
? ? ? ? ? ? ? ? ? ?
